data_7707155
loop_
_publ_author_name
'Xu, Shuyun'
'Chen, Xuemeng'
'Luo, Gen'
'Gao, Wei'

_publ_section_title
;
 Nickel complexes based on BIAN ligands: transformation and catalysis on
 ethylene polymerization.
;
_journal_issue 21
_journal_name_full 'Dalton transactions (Cambridge, England : 2003)'
_journal_page_first 7356
_journal_page_last 7363
_journal_paper_doi 10.1039/d1dt00649e
_journal_volume 50
_journal_year 2021
_chemical_formula_sum 'C72 H80 N4 Ni'
_chemical_formula_weight 1060.11
_space_group_IT_number 60
_space_group_name_Hall '-P 2n 2ab'
_space_group_name_H-M_alt 'P b c n'
_symmetry_cell_setting orthorhombic
_symmetry_space_group_name_H-M 'P b c n'
_atom_sites_solution_hydrogens geom
_atom_sites_solution_primary direct
_atom_sites_solution_secondary difmap
_audit_creation_method SHELXL-97
_audit_update_record
;
2021-02-24 deposited with the CCDC.	2021-04-19 downloaded from the CCDC.
;
_cell_angle_alpha 90.00
_cell_angle_beta 90.00
_cell_angle_gamma 90.00
_cell_formula_units_Z 4
_cell_length_a 17.5141(15)
_cell_length_b 15.6450(14)
_cell_length_c 21.5767(19)
_cell_measurement_reflns_used 3097
_cell_measurement_temperature 185(2)
_cell_measurement_theta_max 23.52
_cell_measurement_theta_min 2.33
_cell_volume 5912.2(9)
_computing_cell_refinement 'Bruker SMART'
_computing_data_collection 'Bruker SMART'
_computing_data_reduction 'Bruker SAINT'
_computing_molecular_graphics 'Bruker SHELXTL'
_computing_publication_material 'Bruker SHELXTL'
_computing_structure_refinement 'SHELXL-97 (Sheldrick, 1997)'
_computing_structure_solution 'SHELXS-97 (Sheldrick, 1990)'
_diffrn_ambient_temperature 185(2)
_diffrn_measured_fraction_theta_full 1.000
_diffrn_measured_fraction_theta_max 1.000
_diffrn_measurement_device_type 'CCD area detector'
_diffrn_measurement_method 'phi and omega scan'
_diffrn_radiation_monochromator graphite
_diffrn_radiation_source 'fine-focus sealed tube'
_diffrn_radiation_type MoK\a
_diffrn_radiation_wavelength 0.71073
_diffrn_reflns_av_R_equivalents 0.0912
_diffrn_reflns_av_sigmaI/netI 0.0558
_diffrn_reflns_limit_h_max 20
_diffrn_reflns_limit_h_min -20
_diffrn_reflns_limit_k_max 16
_diffrn_reflns_limit_k_min -18
_diffrn_reflns_limit_l_max 25
_diffrn_reflns_limit_l_min -25
_diffrn_reflns_number 36234
_diffrn_reflns_theta_full 25.05
_diffrn_reflns_theta_max 25.05
_diffrn_reflns_theta_min 1.75
_exptl_absorpt_coefficient_mu 0.374
_exptl_absorpt_correction_T_max 0.9256
_exptl_absorpt_correction_T_min 0.9156
_exptl_absorpt_correction_type multi-scan
_exptl_absorpt_process_details 'SADABS; Bruker, 2000'
_exptl_crystal_colour purple
_exptl_crystal_density_diffrn 1.191
_exptl_crystal_density_method 'not measured'
_exptl_crystal_description block
_exptl_crystal_F_000 2272
_exptl_crystal_size_max 0.24
_exptl_crystal_size_mid 0.23
_exptl_crystal_size_min 0.21
_refine_diff_density_max 0.632
_refine_diff_density_min -0.223
_refine_diff_density_rms 0.060
_refine_ls_extinction_method none
_refine_ls_goodness_of_fit_ref 1.034
_refine_ls_hydrogen_treatment constr
_refine_ls_matrix_type full
_refine_ls_number_parameters 356
_refine_ls_number_reflns 5232
_refine_ls_number_restraints 0
_refine_ls_restrained_S_all 1.034
_refine_ls_R_factor_all 0.0908
_refine_ls_R_factor_gt 0.0504
_refine_ls_shift/su_max 0.001
_refine_ls_shift/su_mean 0.000
_refine_ls_structure_factor_coef Fsqd
_refine_ls_weighting_details 'calc w=1/[\s^2^(Fo^2^)+(0.0582P)^2^+0.0000P] where P=(Fo^2^+2Fc^2^)/3'
_refine_ls_weighting_scheme calc
_refine_ls_wR_factor_gt 0.1059
_refine_ls_wR_factor_ref 0.1216
_reflns_number_gt 3411
_reflns_number_total 5232
_reflns_threshold_expression >2sigma(I)
_cod_data_source_file d1dt00649e1.cif
_cod_data_source_block Complex_4b
_cod_depositor_comments
;
The following automatic conversions were performed:

data item '_exptl_absorpt_correction_type' value 'Multi-scan' was
changed to 'multi-scan' in accordance with the
/home/data/users/saulius/crontab/automatic-downloads/rss-feeds/RSC/lib/dictionaries/cif_core.dic
dictionary named 'cif_core.dic' version 2.4.2 last updated on
2011-04-26.

data item '_symmetry_cell_setting' value 'ORTHORHOMBIC' was changed
to 'orthorhombic' in accordance with the
/home/data/users/saulius/crontab/automatic-downloads/rss-feeds/RSC/lib/dictionaries/cif_core.dic
dictionary named 'cif_core.dic' version 2.4.2 last updated on
2011-04-26.

Automatic conversion script
Id: cif_fix_values 7556 2019-12-06 15:28:31Z antanas 

 Adding full bibliography for 7707155--7707157.cif.
;
_cod_original_sg_symbol_H-M Pbcn
_cod_database_code 7707155

loop_
_symmetry_equiv_pos_as_xyz
'x, y, z'
'-x+1/2, -y+1/2, z+1/2'
'-x, y, -z+1/2'
'x+1/2, -y+1/2, -z'
'-x, -y, -z'
'x-1/2, y-1/2, -z-1/2'
'x, -y, z-1/2'
'-x-1/2, y-1/2, z'

loop_
_atom_site_label
_atom_site_type_symbol
_atom_site_fract_x
_atom_site_fract_y
_atom_site_fract_z
_atom_site_U_iso_or_equiv
_atom_site_adp_type
_atom_site_occupancy
_atom_site_symmetry_multiplicity
_atom_site_calc_flag
_atom_site_refinement_flags
_atom_site_disorder_assembly
_atom_site_disorder_group
C1 C 0.15491(14) 0.22665(15) 0.27321(12) 0.0206(6) Uani 1 1 d . . .
C2 C 0.23610(14) 0.21315(16) 0.28937(12) 0.0242(6) Uani 1 1 d . . .
C3 C 0.27648(15) 0.17798(17) 0.33776(12) 0.0283(7) Uani 1 1 d . . .
H3 H 0.2506 0.1531 0.3720 0.034 Uiso 1 1 calc R . .
C4 C 0.35699(15) 0.17945(18) 0.33573(13) 0.0312(7) Uani 1 1 d . . .
H4 H 0.3847 0.1560 0.3696 0.037 Uiso 1 1 calc R . .
C5 C 0.39661(15) 0.21314(17) 0.28722(12) 0.0282(7) Uani 1 1 d . . .
H5 H 0.4508 0.2128 0.2878 0.034 Uiso 1 1 calc R . .
C6 C 0.35717(15) 0.24892(15) 0.23561(12) 0.0246(6) Uani 1 1 d . . .
C7 C 0.27777(14) 0.24734(15) 0.23833(11) 0.0224(6) Uani 1 1 d . . .
C8 C 0.39017(16) 0.28664(17) 0.18225(13) 0.0306(7) Uani 1 1 d . . .
H8 H 0.4441 0.2889 0.1778 0.037 Uiso 1 1 calc R . .
C9 C 0.34370(15) 0.31990(17) 0.13690(13) 0.0310(7) Uani 1 1 d . . .
H9 H 0.3668 0.3459 0.1018 0.037 Uiso 1 1 calc R . .
C10 C 0.26327(15) 0.31720(18) 0.14015(12) 0.0291(7) Uani 1 1 d . . .
H10 H 0.2330 0.3404 0.1077 0.035 Uiso 1 1 calc R . .
C11 C 0.22964(14) 0.28033(16) 0.19117(11) 0.0225(6) Uani 1 1 d . . .
C12 C 0.15122(14) 0.26445(16) 0.21342(12) 0.0217(6) Uani 1 1 d . . .
C13 C 0.10230(14) 0.17500(16) 0.36290(11) 0.0224(6) Uani 1 1 d . . .
C14 C 0.10561(15) 0.08540(17) 0.36901(12) 0.0272(6) Uani 1 1 d . . .
C15 C 0.13402(16) 0.05201(18) 0.42392(13) 0.0334(7) Uani 1 1 d . . .
H15 H 0.1372 -0.0082 0.4288 0.040 Uiso 1 1 calc R . .
C16 C 0.15779(17) 0.10432(19) 0.47156(13) 0.0377(8) Uani 1 1 d . . .
H16 H 0.1794 0.0802 0.5080 0.045 Uiso 1 1 calc R . .
C17 C 0.15006(16) 0.19229(19) 0.46624(13) 0.0359(7) Uani 1 1 d . . .
H17 H 0.1640 0.2278 0.5001 0.043 Uiso 1 1 calc R . .
C18 C 0.12222(15) 0.22957(18) 0.41214(12) 0.0282(7) Uani 1 1 d . . .
C19 C 0.08285(16) 0.02697(17) 0.31578(13) 0.0335(7) Uani 1 1 d . . .
H19 H 0.0516 0.0616 0.2863 0.040 Uiso 1 1 calc R . .
C20 C 0.0334(2) -0.0477(2) 0.33740(16) 0.0654(11) Uani 1 1 d . . .
H20A H 0.0631 -0.0844 0.3653 0.098 Uiso 1 1 calc R . .
H20B H 0.0168 -0.0811 0.3014 0.098 Uiso 1 1 calc R . .
H20C H -0.0114 -0.0257 0.3594 0.098 Uiso 1 1 calc R . .
C21 C 0.1524(2) -0.0054(2) 0.28037(16) 0.0604(10) Uani 1 1 d . . .
H21A H 0.1817 0.0433 0.2646 0.091 Uiso 1 1 calc R . .
H21B H 0.1356 -0.0410 0.2456 0.091 Uiso 1 1 calc R . .
H21C H 0.1845 -0.0395 0.3082 0.091 Uiso 1 1 calc R . .
C22 C 0.11602(17) 0.32665(18) 0.40724(13) 0.0343(7) Uani 1 1 d . . .
H22 H 0.0795 0.3399 0.3730 0.041 Uiso 1 1 calc R . .
C23 C 0.08399(18) 0.3656(2) 0.46680(14) 0.0459(9) Uani 1 1 d . . .
H23A H 0.0379 0.3345 0.4792 0.069 Uiso 1 1 calc R . .
H23B H 0.0713 0.4258 0.4596 0.069 Uiso 1 1 calc R . .
H23C H 0.1223 0.3616 0.4998 0.069 Uiso 1 1 calc R . .
C24 C 0.19169(19) 0.3699(2) 0.39188(17) 0.0574(10) Uani 1 1 d . . .
H24A H 0.2307 0.3514 0.4215 0.086 Uiso 1 1 calc R . .
H24B H 0.1856 0.4321 0.3944 0.086 Uiso 1 1 calc R . .
H24C H 0.2074 0.3541 0.3498 0.086 Uiso 1 1 calc R . .
C25 C 0.08618(14) 0.31306(17) 0.12810(12) 0.0225(6) Uani 1 1 d . . .
C26 C 0.09922(16) 0.25731(17) 0.07801(13) 0.0291(7) Uani 1 1 d . . .
C27 C 0.11757(17) 0.2937(2) 0.02074(13) 0.0389(8) Uani 1 1 d . . .
H27 H 0.1270 0.2575 -0.0138 0.047 Uiso 1 1 calc R . .
C28 C 0.12221(18) 0.3813(2) 0.01329(14) 0.0433(8) Uani 1 1 d . . .
H28 H 0.1369 0.4047 -0.0255 0.052 Uiso 1 1 calc R . .
C29 C 0.10545(17) 0.43449(19) 0.06239(13) 0.0371(8) Uani 1 1 d . . .
H29 H 0.1069 0.4946 0.0564 0.045 Uiso 1 1 calc R . .
C30 C 0.08656(15) 0.40224(18) 0.12039(12) 0.0283(7) Uani 1 1 d . . .
C31 C 0.09570(17) 0.16054(18) 0.08466(13) 0.0365(7) Uani 1 1 d . . .
H31 H 0.0665 0.1476 0.1234 0.044 Uiso 1 1 calc R . .
C32 C 0.17499(19) 0.1195(2) 0.09112(17) 0.0590(10) Uani 1 1 d . . .
H32A H 0.2057 0.1329 0.0544 0.088 Uiso 1 1 calc R . .
H32B H 0.1695 0.0573 0.0949 0.088 Uiso 1 1 calc R . .
H32C H 0.2003 0.1420 0.1282 0.088 Uiso 1 1 calc R . .
C33 C 0.05336(18) 0.1186(2) 0.03054(14) 0.0479(9) Uani 1 1 d . . .
H33A H 0.0033 0.1456 0.0255 0.072 Uiso 1 1 calc R . .
H33B H 0.0466 0.0575 0.0391 0.072 Uiso 1 1 calc R . .
H33C H 0.0831 0.1257 -0.0076 0.072 Uiso 1 1 calc R . .
C34 C 0.07231(16) 0.46228(17) 0.17445(13) 0.0331(7) Uani 1 1 d . . .
H34 H 0.0504 0.4276 0.2091 0.040 Uiso 1 1 calc R . .
C35 C 0.0142(2) 0.5315(2) 0.15829(16) 0.0582(10) Uani 1 1 d . . .
H35A H 0.0356 0.5693 0.1266 0.087 Uiso 1 1 calc R . .
H35B H 0.0022 0.5648 0.1955 0.087 Uiso 1 1 calc R . .
H35C H -0.0325 0.5048 0.1424 0.087 Uiso 1 1 calc R . .
C36 C 0.1461(2) 0.5021(2) 0.19781(17) 0.0672(11) Uani 1 1 d . . .
H36A H 0.1814 0.4568 0.2107 0.101 Uiso 1 1 calc R . .
H36B H 0.1351 0.5393 0.2332 0.101 Uiso 1 1 calc R . .
H36C H 0.1695 0.5358 0.1646 0.101 Uiso 1 1 calc R . .
N1 N 0.08191(11) 0.27954(13) 0.19041(9) 0.0217(5) Uani 1 1 d . . .
N2 N 0.08931(11) 0.20985(13) 0.30153(9) 0.0220(5) Uani 1 1 d . . .
Ni1 Ni 0.0000 0.24442(3) 0.2500 0.02049(15) Uani 1 2 d S . .

loop_
_atom_site_aniso_label
_atom_site_aniso_U_11
_atom_site_aniso_U_22
_atom_site_aniso_U_33
_atom_site_aniso_U_23
_atom_site_aniso_U_13
_atom_site_aniso_U_12
C1 0.0223(14) 0.0160(14) 0.0235(14) -0.0012(11) -0.0001(11) -0.0008(11)
C2 0.0287(15) 0.0173(15) 0.0265(15) 0.0019(12) 0.0014(12) -0.0011(11)
C3 0.0314(16) 0.0255(16) 0.0281(16) 0.0047(13) 0.0001(12) 0.0011(12)
C4 0.0320(16) 0.0295(17) 0.0323(16) 0.0054(14) -0.0056(13) 0.0026(13)
C5 0.0240(14) 0.0266(16) 0.0339(17) -0.0009(13) -0.0019(13) -0.0001(12)
C6 0.0260(13) 0.0173(14) 0.0306(16) -0.0029(12) 0.0008(11) 0.0009(11)
C7 0.0270(13) 0.0141(13) 0.0262(16) -0.0011(12) 0.0018(11) -0.0007(11)
C8 0.0276(15) 0.0260(16) 0.0382(18) 0.0002(14) 0.0047(13) -0.0003(12)
C9 0.0334(16) 0.0294(17) 0.0302(16) 0.0041(13) 0.0086(13) -0.0029(13)
C10 0.0330(16) 0.0298(17) 0.0245(15) 0.0058(13) 0.0021(12) 0.0027(13)
C11 0.0270(15) 0.0179(15) 0.0225(15) 0.0015(12) 0.0000(11) 0.0017(11)
C12 0.0250(14) 0.0173(14) 0.0230(15) 0.0004(11) 0.0005(11) 0.0003(11)
C13 0.0249(14) 0.0215(15) 0.0209(15) 0.0037(12) 0.0013(11) -0.0010(11)
C14 0.0282(15) 0.0247(16) 0.0286(16) 0.0034(13) 0.0020(12) -0.0042(12)
C15 0.0435(18) 0.0245(17) 0.0323(17) 0.0116(14) -0.0012(14) 0.0005(13)
C16 0.0483(19) 0.039(2) 0.0259(16) 0.0097(15) -0.0043(14) 0.0012(15)
C17 0.0438(18) 0.0380(19) 0.0261(16) -0.0002(14) -0.0028(14) -0.0037(14)
C18 0.0302(15) 0.0300(17) 0.0245(16) -0.0003(13) 0.0012(12) -0.0006(12)
C19 0.0465(18) 0.0216(17) 0.0323(17) 0.0050(13) -0.0069(14) -0.0043(13)
C20 0.095(3) 0.044(2) 0.057(2) -0.0002(19) -0.003(2) -0.037(2)
C21 0.066(2) 0.053(2) 0.063(2) -0.026(2) 0.005(2) -0.0004(19)
C22 0.0453(18) 0.0247(17) 0.0330(18) -0.0038(14) -0.0045(14) -0.0020(14)
C23 0.053(2) 0.042(2) 0.043(2) -0.0185(16) -0.0024(16) 0.0006(16)
C24 0.069(2) 0.0266(19) 0.077(3) -0.0059(18) 0.014(2) -0.0105(17)
C25 0.0240(14) 0.0238(16) 0.0196(15) 0.0006(12) 0.0010(11) 0.0029(11)
C26 0.0331(15) 0.0259(17) 0.0284(16) 0.0011(14) 0.0006(12) 0.0023(12)
C27 0.051(2) 0.042(2) 0.0238(17) -0.0056(15) 0.0034(14) 0.0047(15)
C28 0.057(2) 0.046(2) 0.0273(18) 0.0098(16) 0.0036(15) -0.0012(16)
C29 0.0483(19) 0.0268(18) 0.0363(19) 0.0095(15) 0.0003(15) 0.0015(14)
C30 0.0314(16) 0.0245(17) 0.0289(16) 0.0055(13) -0.0027(12) 0.0020(12)
C31 0.0471(19) 0.0277(18) 0.0347(18) -0.0083(14) 0.0047(14) 0.0002(14)
C32 0.067(3) 0.032(2) 0.079(3) -0.0126(19) -0.015(2) 0.0156(17)
C33 0.048(2) 0.045(2) 0.051(2) -0.0200(17) 0.0061(17) 0.0002(16)
C34 0.0488(19) 0.0191(16) 0.0316(17) 0.0005(13) 0.0013(14) 0.0042(13)
C35 0.072(3) 0.043(2) 0.059(2) -0.0066(18) -0.0028(19) 0.0223(18)
C36 0.063(2) 0.055(2) 0.084(3) -0.038(2) -0.013(2) 0.0102(19)
N1 0.0268(12) 0.0166(12) 0.0218(12) 0.0003(10) 0.0004(9) 0.0007(9)
N2 0.0279(12) 0.0153(12) 0.0229(13) -0.0006(10) -0.0003(10) -0.0031(9)
Ni1 0.0230(2) 0.0169(3) 0.0215(3) 0.000 0.0004(2) 0.000

loop_
_atom_type_symbol
_atom_type_description
_atom_type_scat_dispersion_real
_atom_type_scat_dispersion_imag
_atom_type_scat_source
C C 0.0033 0.0016 'International Tables Vol C Tables 4.2.6.8 and 6.1.1.4'
H H 0.0000 0.0000 'International Tables Vol C Tables 4.2.6.8 and 6.1.1.4'
N N 0.0061 0.0033 'International Tables Vol C Tables 4.2.6.8 and 6.1.1.4'
Ni Ni 0.3393 1.1124 'International Tables Vol C Tables 4.2.6.8 and 6.1.1.4'

loop_
_geom_angle_atom_site_label_1
_geom_angle_atom_site_label_2
_geom_angle_atom_site_label_3
_geom_angle
_geom_angle_site_symmetry_1
_geom_angle_site_symmetry_3
_geom_angle_publ_flag
N2 C1 C12 117.5(2) . . ?
N2 C1 C2 134.0(2) . . ?
C12 C1 C2 108.5(2) . . ?
C3 C2 C7 118.2(2) . . ?
C3 C2 C1 136.9(2) . . ?
C7 C2 C1 104.9(2) . . ?
C2 C3 C4 118.9(3) . . ?
C2 C3 H3 120.5 . . ?
C4 C3 H3 120.5 . . ?
C5 C4 C3 122.6(3) . . ?
C5 C4 H4 118.7 . . ?
C3 C4 H4 118.7 . . ?
C4 C5 C6 120.4(3) . . ?
C4 C5 H5 119.8 . . ?
C6 C5 H5 119.8 . . ?
C7 C6 C8 116.7(2) . . ?
C7 C6 C5 116.4(2) . . ?
C8 C6 C5 126.9(3) . . ?
C6 C7 C11 123.8(2) . . ?
C6 C7 C2 123.4(2) . . ?
C11 C7 C2 112.7(2) . . ?
C9 C8 C6 119.6(3) . . ?
C9 C8 H8 120.2 . . ?
C6 C8 H8 120.2 . . ?
C8 C9 C10 123.0(3) . . ?
C8 C9 H9 118.5 . . ?
C10 C9 H9 118.5 . . ?
C11 C10 C9 118.7(2) . . ?
C11 C10 H10 120.7 . . ?
C9 C10 H10 120.7 . . ?
C10 C11 C7 118.2(2) . . ?
C10 C11 C12 136.8(2) . . ?
C7 C11 C12 105.0(2) . . ?
N1 C12 C1 117.0(2) . . ?
N1 C12 C11 134.2(2) . . ?
C1 C12 C11 108.9(2) . . ?
C18 C13 C14 121.5(2) . . ?
C18 C13 N2 120.0(2) . . ?
C14 C13 N2 117.8(2) . . ?
C15 C14 C13 118.0(3) . . ?
C15 C14 C19 120.8(2) . . ?
C13 C14 C19 121.1(2) . . ?
C16 C15 C14 121.5(3) . . ?
C16 C15 H15 119.3 . . ?
C14 C15 H15 119.3 . . ?
C15 C16 C17 119.8(3) . . ?
C15 C16 H16 120.1 . . ?
C17 C16 H16 120.1 . . ?
C16 C17 C18 121.2(3) . . ?
C16 C17 H17 119.4 . . ?
C18 C17 H17 119.4 . . ?
C17 C18 C13 117.7(3) . . ?
C17 C18 C22 120.0(3) . . ?
C13 C18 C22 122.3(2) . . ?
C14 C19 C21 111.7(2) . . ?
C14 C19 C20 112.2(2) . . ?
C21 C19 C20 110.6(3) . . ?
C14 C19 H19 107.4 . . ?
C21 C19 H19 107.4 . . ?
C20 C19 H19 107.4 . . ?
C19 C20 H20A 109.5 . . ?
C19 C20 H20B 109.5 . . ?
H20A C20 H20B 109.5 . . ?
C19 C20 H20C 109.5 . . ?
H20A C20 H20C 109.5 . . ?
H20B C20 H20C 109.5 . . ?
C19 C21 H21A 109.5 . . ?
C19 C21 H21B 109.5 . . ?
H21A C21 H21B 109.5 . . ?
C19 C21 H21C 109.5 . . ?
H21A C21 H21C 109.5 . . ?
H21B C21 H21C 109.5 . . ?
C24 C22 C18 113.3(2) . . ?
C24 C22 C23 108.9(2) . . ?
C18 C22 C23 111.4(2) . . ?
C24 C22 H22 107.7 . . ?
C18 C22 H22 107.7 . . ?
C23 C22 H22 107.7 . . ?
C22 C23 H23A 109.5 . . ?
C22 C23 H23B 109.5 . . ?
H23A C23 H23B 109.5 . . ?
C22 C23 H23C 109.5 . . ?
H23A C23 H23C 109.5 . . ?
H23B C23 H23C 109.5 . . ?
C22 C24 H24A 109.5 . . ?
C22 C24 H24B 109.5 . . ?
H24A C24 H24B 109.5 . . ?
C22 C24 H24C 109.5 . . ?
H24A C24 H24C 109.5 . . ?
H24B C24 H24C 109.5 . . ?
C30 C25 C26 121.6(2) . . ?
C30 C25 N1 118.1(2) . . ?
C26 C25 N1 119.9(2) . . ?
C27 C26 C25 117.6(3) . . ?
C27 C26 C31 119.8(3) . . ?
C25 C26 C31 122.5(2) . . ?
C28 C27 C26 121.3(3) . . ?
C28 C27 H27 119.3 . . ?
C26 C27 H27 119.3 . . ?
C29 C28 C27 119.8(3) . . ?
C29 C28 H28 120.1 . . ?
C27 C28 H28 120.1 . . ?
C28 C29 C30 121.6(3) . . ?
C28 C29 H29 119.2 . . ?
C30 C29 H29 119.2 . . ?
C29 C30 C25 117.9(3) . . ?
C29 C30 C34 120.4(2) . . ?
C25 C30 C34 121.5(2) . . ?
C26 C31 C33 112.0(2) . . ?
C26 C31 C32 112.8(2) . . ?
C33 C31 C32 109.1(2) . . ?
C26 C31 H31 107.6 . . ?
C33 C31 H31 107.6 . . ?
C32 C31 H31 107.6 . . ?
C31 C32 H32A 109.5 . . ?
C31 C32 H32B 109.5 . . ?
H32A C32 H32B 109.5 . . ?
C31 C32 H32C 109.5 . . ?
H32A C32 H32C 109.5 . . ?
H32B C32 H32C 109.5 . . ?
C31 C33 H33A 109.5 . . ?
C31 C33 H33B 109.5 . . ?
H33A C33 H33B 109.5 . . ?
C31 C33 H33C 109.5 . . ?
H33A C33 H33C 109.5 . . ?
H33B C33 H33C 109.5 . . ?
C30 C34 C36 111.6(2) . . ?
C30 C34 C35 111.9(2) . . ?
C36 C34 C35 110.6(3) . . ?
C30 C34 H34 107.5 . . ?
C36 C34 H34 107.5 . . ?
C35 C34 H34 107.5 . . ?
C34 C35 H35A 109.5 . . ?
C34 C35 H35B 109.5 . . ?
H35A C35 H35B 109.5 . . ?
C34 C35 H35C 109.5 . . ?
H35A C35 H35C 109.5 . . ?
H35B C35 H35C 109.5 . . ?
C34 C36 H36A 109.5 . . ?
C34 C36 H36B 109.5 . . ?
H36A C36 H36B 109.5 . . ?
C34 C36 H36C 109.5 . . ?
H36A C36 H36C 109.5 . . ?
H36B C36 H36C 109.5 . . ?
C12 N1 C25 111.3(2) . . ?
C12 N1 Ni1 111.38(17) . . ?
C25 N1 Ni1 137.20(16) . . ?
C1 N2 C13 111.0(2) . . ?
C1 N2 Ni1 111.62(17) . . ?
C13 N2 Ni1 137.25(16) . . ?
N2 Ni1 N2 148.52(12) 3 . ?
N2 Ni1 N1 106.16(8) 3 . ?
N2 Ni1 N1 82.56(8) . . ?
N2 Ni1 N1 82.56(8) 3 3 ?
N2 Ni1 N1 106.16(8) . 3 ?
N1 Ni1 N1 148.17(12) . 3 ?

loop_
_geom_bond_atom_site_label_1
_geom_bond_atom_site_label_2
_geom_bond_distance
_geom_bond_site_symmetry_2
_geom_bond_publ_flag
C1 N2 1.328(3) . ?
C1 C12 1.421(4) . ?
C1 C2 1.479(3) . ?
C2 C3 1.376(3) . ?
C2 C7 1.425(3) . ?
C3 C4 1.411(4) . ?
C3 H3 0.9500 . ?
C4 C5 1.362(4) . ?
C4 H4 0.9500 . ?
C5 C6 1.425(3) . ?
C5 H5 0.9500 . ?
C6 C7 1.392(4) . ?
C6 C8 1.417(4) . ?
C7 C11 1.419(3) . ?
C8 C9 1.375(4) . ?
C8 H8 0.9500 . ?
C9 C10 1.411(3) . ?
C9 H9 0.9500 . ?
C10 C11 1.375(3) . ?
C10 H10 0.9500 . ?
C11 C12 1.476(3) . ?
C12 N1 1.333(3) . ?
C13 C18 1.407(4) . ?
C13 C14 1.409(4) . ?
C13 N2 1.450(3) . ?
C14 C15 1.387(4) . ?
C14 C19 1.521(4) . ?
C15 C16 1.378(4) . ?
C15 H15 0.9500 . ?
C16 C17 1.388(4) . ?
C16 H16 0.9500 . ?
C17 C18 1.393(4) . ?
C17 H17 0.9500 . ?
C18 C22 1.526(4) . ?
C19 C21 1.524(4) . ?
C19 C20 1.528(4) . ?
C19 H19 1.0000 . ?
C20 H20A 0.9800 . ?
C20 H20B 0.9800 . ?
C20 H20C 0.9800 . ?
C21 H21A 0.9800 . ?
C21 H21B 0.9800 . ?
C21 H21C 0.9800 . ?
C22 C24 1.525(4) . ?
C22 C23 1.529(4) . ?
C22 H22 1.0000 . ?
C23 H23A 0.9800 . ?
C23 H23B 0.9800 . ?
C23 H23C 0.9800 . ?
C24 H24A 0.9800 . ?
C24 H24B 0.9800 . ?
C24 H24C 0.9800 . ?
C25 C30 1.405(4) . ?
C25 C26 1.407(4) . ?
C25 N1 1.445(3) . ?
C26 C27 1.398(4) . ?
C26 C31 1.522(4) . ?
C27 C28 1.382(4) . ?
C27 H27 0.9500 . ?
C28 C29 1.379(4) . ?
C28 H28 0.9500 . ?
C29 C30 1.389(4) . ?
C29 H29 0.9500 . ?
C30 C34 1.518(4) . ?
C31 C33 1.531(4) . ?
C31 C32 1.536(4) . ?
C31 H31 1.0000 . ?
C32 H32A 0.9800 . ?
C32 H32B 0.9800 . ?
C32 H32C 0.9800 . ?
C33 H33A 0.9800 . ?
C33 H33B 0.9800 . ?
C33 H33C 0.9800 . ?
C34 C36 1.521(4) . ?
C34 C35 1.526(4) . ?
C34 H34 1.0000 . ?
C35 H35A 0.9800 . ?
C35 H35B 0.9800 . ?
C35 H35C 0.9800 . ?
C36 H36A 0.9800 . ?
C36 H36B 0.9800 . ?
C36 H36C 0.9800 . ?
N1 Ni1 2.003(2) . ?
N2 Ni1 1.994(2) . ?
Ni1 N2 1.994(2) 3 ?
Ni1 N1 2.003(2) 3 ?
